data_7046259
loop_
_publ_author_name
'Huang, Yong'
'Kou, Xin'
'Duan, Yu-Lai'
'Ding, Fei-Fei'
'Yin, Yi-Fan'
'Wang, Wei'
'Yang, Ying'

_publ_section_title
;
 Magnesium and zinc complexes bearing NNO-tridentate ketiminate ligands:
 synthesis, structures and catalysis in the ring-opening polymerization of
 lactides.
;
_journal_issue 24
_journal_name_full 'Dalton transactions (Cambridge, England : 2003)'
_journal_page_first 8121
_journal_page_last 8133
_journal_paper_doi 10.1039/c8dt00888d
_journal_volume 47
_journal_year 2018
_chemical_formula_moiety 'C46 H56 N8 O4 Zn2'
_chemical_formula_sum 'C46 H56 N8 O4 Zn2'
_chemical_formula_weight 915.72
_space_group_crystal_system triclinic
_space_group_IT_number 2
_space_group_name_Hall '-P 1'
_space_group_name_H-M_alt 'P -1'
_symmetry_space_group_name_Hall '-P 1'
_symmetry_space_group_name_H-M 'P -1'
_atom_sites_solution_hydrogens mixed
_atom_sites_solution_primary direct
_atom_sites_solution_secondary difmap
_audit_creation_method SHELXL-2014/7
_audit_update_record
;
2018-04-16 deposited with the CCDC.
2018-05-08 downloaded from the CCDC.
;
_cell_angle_alpha 86.719(6)
_cell_angle_beta 78.539(5)
_cell_angle_gamma 67.563(6)
_cell_formula_units_Z 1
_cell_length_a 9.2699(5)
_cell_length_b 11.3956(8)
_cell_length_c 11.5913(8)
_cell_measurement_reflns_used 4021
_cell_measurement_temperature 173.01(10)
_cell_measurement_theta_max 28.3480
_cell_measurement_theta_min 3.8080
_cell_volume 1108.97(14)
_computing_cell_refinement
;
CrysAlisPro, Agilent Technologies,
Version 1.171.37.33 (release 27-03-2014 CrysAlis171 .NET)
(compiled Mar 27 2014,17:12:48)
;
_computing_data_collection
;
CrysAlisPro, Agilent Technologies,
Version 1.171.37.33 (release 27-03-2014 CrysAlis171 .NET)
(compiled Mar 27 2014,17:12:48)
;
_computing_data_reduction
;
CrysAlisPro, Agilent Technologies,
Version 1.171.37.33 (release 27-03-2014 CrysAlis171 .NET)
(compiled Mar 27 2014,17:12:48)
;
_computing_molecular_graphics 'Bruker SHELXTL'
_computing_publication_material 'Bruker SHELXTL'
_computing_structure_refinement 'SHELXL-2014/7 (Sheldrick, 2014)'
_computing_structure_solution 'Bruker SHELXTL'
_diffrn_ambient_temperature 173.01(10)
_diffrn_detector_area_resol_mean 16.0733
_diffrn_measured_fraction_theta_full 0.998
_diffrn_measured_fraction_theta_max 0.997
_diffrn_measurement_device_type 'SuperNova, Dual, Cu at zero, Eos'
_diffrn_measurement_method '\w scans'
_diffrn_radiation_type MoK\a
_diffrn_radiation_wavelength 0.71073
_diffrn_reflns_av_R_equivalents 0.0251
_diffrn_reflns_av_unetI/netI 0.0449
_diffrn_reflns_Laue_measured_fraction_full 0.998
_diffrn_reflns_Laue_measured_fraction_max 0.997
_diffrn_reflns_limit_h_max 11
_diffrn_reflns_limit_h_min -11
_diffrn_reflns_limit_k_max 14
_diffrn_reflns_limit_k_min -12
_diffrn_reflns_limit_l_max 14
_diffrn_reflns_limit_l_min -14
_diffrn_reflns_number 7617
_diffrn_reflns_point_group_measured_fraction_full 0.998
_diffrn_reflns_point_group_measured_fraction_max 0.997
_diffrn_reflns_theta_full 25.242
_diffrn_reflns_theta_max 25.997
_diffrn_reflns_theta_min 3.588
_exptl_absorpt_coefficient_mu 1.134
_exptl_absorpt_correction_T_max 1.00000
_exptl_absorpt_correction_T_min 0.74517
_exptl_absorpt_correction_type multi-scan
_exptl_absorpt_process_details
;
CrysAlisPro, Agilent Technologies,
Version 1.171.37.33 (release 27-03-2014 CrysAlis171 .NET)
(compiled Mar 27 2014,17:12:48)
Empirical absorption correction using spherical harmonics,
 implemented in SCALE3 ABSPACK scaling algorithm.
;
_exptl_crystal_colour colorless
_exptl_crystal_density_diffrn 1.371
_exptl_crystal_density_method 'not measured'
_exptl_crystal_description block
_exptl_crystal_F_000 480
_exptl_crystal_size_max 0.25
_exptl_crystal_size_mid 0.20
_exptl_crystal_size_min 0.18
_refine_diff_density_max 0.307
_refine_diff_density_min -0.490
_refine_diff_density_rms 0.071
_refine_ls_extinction_method none
_refine_ls_goodness_of_fit_ref 1.012
_refine_ls_hydrogen_treatment mixed
_refine_ls_matrix_type full
_refine_ls_number_parameters 295
_refine_ls_number_reflns 4350
_refine_ls_number_restraints 0
_refine_ls_restrained_S_all 1.012
_refine_ls_R_factor_all 0.0361
_refine_ls_R_factor_gt 0.0303
_refine_ls_shift/su_max 0.001
_refine_ls_shift/su_mean 0.000
_refine_ls_structure_factor_coef Fsqd
_refine_ls_weighting_details 'w=1/[\s^2^(Fo^2^)+(0.0200P)^2^+0.5000P] where P=(Fo^2^+2Fc^2^)/3'
_refine_ls_weighting_scheme calc
_refine_ls_wR_factor_gt 0.0653
_refine_ls_wR_factor_ref 0.0674
_reflns_Friedel_coverage 0.000
_reflns_number_gt 3871
_reflns_number_total 4350
_reflns_threshold_expression 'I > 2\s(I)'
_cod_data_source_file c8dt00888d2.cif
_cod_data_source_block hy105
_cod_depositor_comments 'Adding full bibliography for 7046254--7046259.cif.'
_cod_original_cell_volume 1108.97(13)
_cod_database_code 7046259
_shelx_shelxl_version_number 2014/7
_shelx_space_group_comment
;
The symmetry employed for this shelxl refinement is uniquely defined
by the following loop, which should always be used as a source of
symmetry information in preference to the above space-group names.
They are only intended as comments.
;

loop_
_space_group_symop_operation_xyz
'x, y, z'
'-x, -y, -z'

loop_
_atom_site_label
_atom_site_type_symbol
_atom_site_fract_x
_atom_site_fract_y
_atom_site_fract_z
_atom_site_U_iso_or_equiv
_atom_site_adp_type
_atom_site_occupancy
_atom_site_site_symmetry_order
_atom_site_calc_flag
_atom_site_refinement_flags_posn
_atom_site_refinement_flags_adp
Zn1 Zn 0.51117(2) 0.43784(2) 0.38572(2) 0.01737(8) Uani 1 1 d . .
O1 O 0.60108(15) 0.53689(12) 0.26159(12) 0.0211(3) Uani 1 1 d . .
O2 O 0.34383(14) 0.55676(12) 0.50638(12) 0.0200(3) Uani 1 1 d . .
N1 N 0.5290(2) 0.70704(16) 0.13529(15) 0.0240(4) Uani 1 1 d . .
N2 N 0.4254(2) 0.75677(16) 0.05751(16) 0.0270(4) Uani 1 1 d . .
N3 N 0.38715(19) 0.40759(15) 0.26492(15) 0.0210(4) Uani 1 1 d . .
N4 N 0.53407(18) 0.24340(15) 0.42854(15) 0.0201(4) Uani 1 1 d . .
C1 C 0.3469(2) 0.6809(2) 0.06231(18) 0.0245(5) Uani 1 1 d . .
C2 C 0.3929(2) 0.58133(19) 0.14415(17) 0.0207(4) Uani 1 1 d . .
C3 C 0.5140(2) 0.60031(18) 0.18952(17) 0.0198(4) Uani 1 1 d . .
C4 C 0.6358(2) 0.76624(19) 0.14521(18) 0.0241(5) Uani 1 1 d . .
C5 C 0.7705(2) 0.7055(2) 0.1929(2) 0.0285(5) Uani 1 1 d . .
H5A H 0.7939 0.6230 0.2198 0.034 Uiso 1 1 calc R U
C6 C 0.8702(3) 0.7684(2) 0.2005(2) 0.0340(5) Uani 1 1 d . .
H6A H 0.9594 0.7284 0.2343 0.041 Uiso 1 1 calc R U
C7 C 0.8387(3) 0.8899(2) 0.1583(2) 0.0369(6) Uani 1 1 d . .
H7A H 0.9070 0.9310 0.1626 0.044 Uiso 1 1 calc R U
C8 C 0.7059(3) 0.9491(2) 0.1101(2) 0.0415(6) Uani 1 1 d . .
H8A H 0.6850 1.0305 0.0808 0.050 Uiso 1 1 calc R U
C9 C 0.6025(3) 0.8891(2) 0.1045(2) 0.0341(5) Uani 1 1 d . .
H9A H 0.5112 0.9309 0.0736 0.041 Uiso 1 1 calc R U
C10 C 0.2326(3) 0.7088(2) -0.0195(2) 0.0310(5) Uani 1 1 d . .
H10A H 0.277(3) 0.651(2) -0.091(2) 0.034(6) Uiso 1 1 d . .
H10B H 0.211(3) 0.790(2) -0.051(2) 0.034(6) Uiso 1 1 d . .
H10C H 0.133(3) 0.702(2) 0.018(2) 0.034(6) Uiso 1 1 d . .
C11 C 0.3423(2) 0.47675(19) 0.17597(18) 0.0210(4) Uani 1 1 d . .
C12 C 0.2395(3) 0.4493(2) 0.1043(2) 0.0290(5) Uani 1 1 d . .
H12A H 0.275(3) 0.352(3) 0.097(2) 0.053(8) Uiso 1 1 d . .
H12B H 0.246(3) 0.486(2) 0.029(2) 0.040(7) Uiso 1 1 d . .
H12C H 0.128(3) 0.480(2) 0.144(2) 0.052(8) Uiso 1 1 d . .
C13 C 0.3460(3) 0.2951(2) 0.2906(2) 0.0274(5) Uani 1 1 d . .
H13A H 0.4082 0.2296 0.2309 0.033 Uiso 1 1 calc R U
H13B H 0.2343 0.3173 0.2895 0.033 Uiso 1 1 calc R U
C14 C 0.3796(2) 0.24566(19) 0.41065(19) 0.0250(5) Uani 1 1 d . .
H14A H 0.2955 0.2992 0.4712 0.030 Uiso 1 1 calc R U
H14B H 0.3797 0.1604 0.4185 0.030 Uiso 1 1 calc R U
C15 C 0.6654(2) 0.1477(2) 0.3504(2) 0.0294(5) Uani 1 1 d . .
H15A H 0.6554 0.1671 0.2700 0.044 Uiso 1 1 calc R U
H15B H 0.7648 0.1480 0.3623 0.044 Uiso 1 1 calc R U
H15C H 0.6619 0.0653 0.3678 0.044 Uiso 1 1 calc R U
C16 C 0.5492(3) 0.2139(2) 0.55166(19) 0.0286(5) Uani 1 1 d . .
H16A H 0.4633 0.2766 0.6027 0.043 Uiso 1 1 calc R U
H16B H 0.5457 0.1315 0.5691 0.043 Uiso 1 1 calc R U
H16C H 0.6486 0.2142 0.5636 0.043 Uiso 1 1 calc R U
C17 C 0.1859(2) 0.5646(2) 0.5401(2) 0.0262(5) Uani 1 1 d . .
H17A H 0.1833 0.4952 0.5920 0.031 Uiso 1 1 calc R U
H17B H 0.1470 0.5554 0.4708 0.031 Uiso 1 1 calc R U
C18 C 0.0778(2) 0.6889(2) 0.6022(2) 0.0246(5) Uani 1 1 d . .
C19 C 0.0033(2) 0.7945(2) 0.5396(2) 0.0344(5) Uani 1 1 d . .
H19A H 0.0198 0.7887 0.4580 0.041 Uiso 1 1 calc R U
C20 C -0.0959(3) 0.9096(2) 0.5972(3) 0.0421(6) Uani 1 1 d . .
H20A H -0.1448 0.9799 0.5540 0.050 Uiso 1 1 calc R U
C21 C -0.1215(3) 0.9190(2) 0.7182(3) 0.0441(7) Uani 1 1 d . .
H21A H -0.1884 0.9955 0.7566 0.053 Uiso 1 1 calc R U
C22 C -0.0476(2) 0.8146(2) 0.7828(2) 0.0360(6) Uani 1 1 d . .
H22A H -0.0644 0.8207 0.8644 0.043 Uiso 1 1 calc R U
C23 C 0.0521(2) 0.7005(2) 0.7241(2) 0.0284(5) Uani 1 1 d . .
H23A H 0.1024 0.6307 0.7673 0.034 Uiso 1 1 calc R U

loop_
_atom_site_aniso_label
_atom_site_aniso_U_11
_atom_site_aniso_U_22
_atom_site_aniso_U_33
_atom_site_aniso_U_23
_atom_site_aniso_U_13
_atom_site_aniso_U_12
Zn1 0.01826(12) 0.01721(12) 0.01751(13) 0.00002(9) -0.00360(9) -0.00756(9)
O1 0.0224(7) 0.0226(7) 0.0206(8) 0.0025(6) -0.0061(6) -0.0106(6)
O2 0.0149(6) 0.0231(7) 0.0220(8) -0.0015(6) -0.0035(6) -0.0069(6)
N1 0.0280(9) 0.0234(9) 0.0223(10) 0.0055(7) -0.0073(8) -0.0112(8)
N2 0.0288(9) 0.0258(9) 0.0256(10) 0.0072(8) -0.0094(8) -0.0083(8)
N3 0.0221(8) 0.0213(9) 0.0226(10) -0.0008(7) -0.0041(7) -0.0112(7)
N4 0.0197(8) 0.0176(8) 0.0218(9) -0.0024(7) -0.0019(7) -0.0063(7)
C1 0.0245(10) 0.0255(11) 0.0193(11) 0.0003(9) -0.0021(9) -0.0058(9)
C2 0.0205(10) 0.0233(10) 0.0162(10) -0.0023(8) -0.0014(8) -0.0066(8)
C3 0.0218(10) 0.0196(10) 0.0152(10) -0.0012(8) 0.0003(8) -0.0065(8)
C4 0.0302(11) 0.0237(11) 0.0190(11) -0.0018(9) 0.0016(9) -0.0136(9)
C5 0.0283(11) 0.0251(11) 0.0319(13) 0.0013(10) -0.0017(10) -0.0120(9)
C6 0.0297(12) 0.0364(13) 0.0362(14) -0.0052(11) -0.0009(11) -0.0146(10)
C7 0.0437(14) 0.0322(13) 0.0392(15) -0.0115(11) 0.0046(12) -0.0236(11)
C8 0.0597(17) 0.0268(13) 0.0438(16) 0.0001(11) -0.0079(13) -0.0236(12)
C9 0.0463(14) 0.0259(12) 0.0332(14) 0.0032(10) -0.0109(11) -0.0158(11)
C10 0.0311(13) 0.0368(14) 0.0250(13) 0.0093(11) -0.0107(10) -0.0113(11)
C11 0.0174(9) 0.0232(10) 0.0194(11) -0.0042(9) -0.0003(8) -0.0053(8)
C12 0.0295(12) 0.0348(13) 0.0272(13) -0.0002(11) -0.0098(11) -0.0147(11)
C13 0.0290(11) 0.0272(11) 0.0327(13) 0.0044(10) -0.0098(10) -0.0165(9)
C14 0.0236(10) 0.0224(11) 0.0318(13) 0.0025(9) -0.0033(9) -0.0132(9)
C15 0.0270(11) 0.0245(11) 0.0346(13) -0.0050(10) -0.0011(10) -0.0089(9)
C16 0.0361(12) 0.0220(11) 0.0289(13) 0.0028(9) -0.0094(10) -0.0110(10)
C17 0.0177(10) 0.0292(12) 0.0328(13) -0.0048(10) -0.0031(9) -0.0102(9)
C18 0.0139(9) 0.0263(11) 0.0346(13) -0.0028(9) -0.0044(9) -0.0084(8)
C19 0.0248(11) 0.0385(13) 0.0395(14) 0.0055(11) -0.0087(10) -0.0110(10)
C20 0.0265(12) 0.0292(13) 0.068(2) 0.0086(13) -0.0152(13) -0.0055(10)
C21 0.0218(12) 0.0334(14) 0.071(2) -0.0189(14) -0.0015(12) -0.0043(10)
C22 0.0227(11) 0.0438(14) 0.0416(15) -0.0142(12) -0.0027(11) -0.0122(11)
C23 0.0200(10) 0.0310(12) 0.0352(13) -0.0019(10) -0.0071(10) -0.0094(9)

loop_
_atom_type_symbol
_atom_type_description
_atom_type_scat_dispersion_real
_atom_type_scat_dispersion_imag
_atom_type_scat_source
C C 0.0033 0.0016 'International Tables Vol C Tables 4.2.6.8 and 6.1.1.4'
H H 0.0000 0.0000 'International Tables Vol C Tables 4.2.6.8 and 6.1.1.4'
N N 0.0061 0.0033 'International Tables Vol C Tables 4.2.6.8 and 6.1.1.4'
O O 0.0106 0.0060 'International Tables Vol C Tables 4.2.6.8 and 6.1.1.4'
Zn Zn 0.2839 1.4301 'International Tables Vol C Tables 4.2.6.8 and 6.1.1.4'

loop_
_geom_angle_atom_site_label_1
_geom_angle_atom_site_label_2
_geom_angle_atom_site_label_3
_geom_angle
_geom_angle_site_symmetry_1
_geom_angle_site_symmetry_3
O2 Zn1 O1 109.75(5) . .
O2 Zn1 O2 82.93(5) . 2_666
O1 Zn1 O2 91.57(5) . 2_666
O2 Zn1 N3 104.69(6) . .
O1 Zn1 N3 88.69(6) . .
O2 Zn1 N3 171.80(6) 2_666 .
O2 Zn1 N4 109.53(6) . .
O1 Zn1 N4 140.70(6) . .
O2 Zn1 N4 94.32(6) 2_666 .
N3 Zn1 N4 80.38(6) . .
O2 Zn1 Zn1 41.98(4) . 2_666
O1 Zn1 Zn1 103.98(4) . 2_666
O2 Zn1 Zn1 40.94(4) 2_666 2_666
N3 Zn1 Zn1 146.57(5) . 2_666
N4 Zn1 Zn1 105.76(5) . 2_666
C3 O1 Zn1 117.87(12) . .
C17 O2 Zn1 125.86(12) . .
C17 O2 Zn1 126.88(12) . 2_666
Zn1 O2 Zn1 97.07(5) . 2_666
C3 N1 N2 112.06(16) . .
C3 N1 C4 129.51(18) . .
N2 N1 C4 118.38(16) . .
C1 N2 N1 105.34(17) . .
C11 N3 C13 119.08(17) . .
C11 N3 Zn1 127.78(13) . .
C13 N3 Zn1 113.12(13) . .
C15 N4 C16 109.54(16) . .
C15 N4 C14 110.40(16) . .
C16 N4 C14 109.54(15) . .
C15 N4 Zn1 113.46(12) . .
C16 N4 Zn1 112.40(12) . .
C14 N4 Zn1 101.20(12) . .
N2 C1 C2 112.36(19) . .
N2 C1 C10 116.48(19) . .
C2 C1 C10 131.1(2) . .
C3 C2 C1 104.69(17) . .
C3 C2 C11 123.71(19) . .
C1 C2 C11 131.54(19) . .
O1 C3 N1 122.68(17) . .
O1 C3 C2 131.75(18) . .
N1 C3 C2 105.54(17) . .
C5 C4 C9 119.8(2) . .
C5 C4 N1 122.21(19) . .
C9 C4 N1 118.0(2) . .
C4 C5 C6 119.5(2) . .
C4 C5 H5A 120.2 . .
C6 C5 H5A 120.2 . .
C7 C6 C5 120.8(2) . .
C7 C6 H6A 119.6 . .
C5 C6 H6A 119.6 . .
C8 C7 C6 119.4(2) . .
C8 C7 H7A 120.3 . .
C6 C7 H7A 120.3 . .
C7 C8 C9 120.7(2) . .
C7 C8 H8A 119.6 . .
C9 C8 H8A 119.6 . .
C8 C9 C4 119.7(2) . .
C8 C9 H9A 120.1 . .
C4 C9 H9A 120.1 . .
C1 C10 H10A 112.6(13) . .
C1 C10 H10B 111.3(15) . .
H10A C10 H10B 103.8(19) . .
C1 C10 H10C 112.3(14) . .
H10A C10 H10C 107.7(18) . .
H10B C10 H10C 108.7(19) . .
N3 C11 C2 119.55(18) . .
N3 C11 C12 121.26(19) . .
C2 C11 C12 119.18(19) . .
C11 C12 H12A 108.4(15) . .
C11 C12 H12B 111.9(15) . .
H12A C12 H12B 111(2) . .
C11 C12 H12C 111.9(16) . .
H12A C12 H12C 105(2) . .
H12B C12 H12C 108(2) . .
N3 C13 C14 109.63(17) . .
N3 C13 H13A 109.7 . .
C14 C13 H13A 109.7 . .
N3 C13 H13B 109.7 . .
C14 C13 H13B 109.7 . .
H13A C13 H13B 108.2 . .
N4 C14 C13 111.97(16) . .
N4 C14 H14A 109.2 . .
C13 C14 H14A 109.2 . .
N4 C14 H14B 109.2 . .
C13 C14 H14B 109.2 . .
H14A C14 H14B 107.9 . .
N4 C15 H15A 109.5 . .
N4 C15 H15B 109.5 . .
H15A C15 H15B 109.5 . .
N4 C15 H15C 109.5 . .
H15A C15 H15C 109.5 . .
H15B C15 H15C 109.5 . .
N4 C16 H16A 109.5 . .
N4 C16 H16B 109.5 . .
H16A C16 H16B 109.5 . .
N4 C16 H16C 109.5 . .
H16A C16 H16C 109.5 . .
H16B C16 H16C 109.5 . .
O2 C17 C18 112.04(16) . .
O2 C17 H17A 109.2 . .
C18 C17 H17A 109.2 . .
O2 C17 H17B 109.2 . .
C18 C17 H17B 109.2 . .
H17A C17 H17B 107.9 . .
C19 C18 C23 118.3(2) . .
C19 C18 C17 121.0(2) . .
C23 C18 C17 120.6(2) . .
C18 C19 C20 120.9(2) . .
C18 C19 H19A 119.5 . .
C20 C19 H19A 119.5 . .
C21 C20 C19 120.0(2) . .
C21 C20 H20A 120.0 . .
C19 C20 H20A 120.0 . .
C20 C21 C22 120.1(2) . .
C20 C21 H21A 119.9 . .
C22 C21 H21A 119.9 . .
C21 C22 C23 119.3(2) . .
C21 C22 H22A 120.3 . .
C23 C22 H22A 120.3 . .
C18 C23 C22 121.3(2) . .
C18 C23 H23A 119.3 . .
C22 C23 H23A 119.3 . .

loop_
_geom_bond_atom_site_label_1
_geom_bond_atom_site_label_2
_geom_bond_distance
_geom_bond_site_symmetry_2
Zn1 O2 1.9872(13) .
Zn1 O1 2.0235(13) .
Zn1 O2 2.0285(13) 2_666
Zn1 N3 2.0973(17) .
Zn1 N4 2.1813(16) .
Zn1 Zn1 3.0094(5) 2_666
O1 C3 1.275(2) .
O2 C17 1.408(2) .
O2 Zn1 2.0285(13) 2_666
N1 C3 1.379(2) .
N1 N2 1.388(2) .
N1 C4 1.419(2) .
N2 C1 1.318(3) .
N3 C11 1.298(3) .
N3 C13 1.470(2) .
N4 C15 1.467(2) .
N4 C16 1.469(3) .
N4 C14 1.477(2) .
C1 C2 1.427(3) .
C1 C10 1.493(3) .
C2 C3 1.420(3) .
C2 C11 1.443(3) .
C4 C5 1.384(3) .
C4 C9 1.389(3) .
C5 C6 1.386(3) .
C5 H5A 0.9300 .
C6 C7 1.383(3) .
C6 H6A 0.9300 .
C7 C8 1.371(4) .
C7 H7A 0.9300 .
C8 C9 1.386(3) .
C8 H8A 0.9300 .
C9 H9A 0.9300 .
C10 H10A 1.01(2) .
C10 H10B 0.93(2) .
C10 H10C 0.97(2) .
C11 C12 1.505(3) .
C12 H12A 1.04(3) .
C12 H12B 0.95(3) .
C12 H12C 0.98(3) .
C13 C14 1.516(3) .
C13 H13A 0.9700 .
C13 H13B 0.9700 .
C14 H14A 0.9700 .
C14 H14B 0.9700 .
C15 H15A 0.9600 .
C15 H15B 0.9600 .
C15 H15C 0.9600 .
C16 H16A 0.9600 .
C16 H16B 0.9600 .
C16 H16C 0.9600 .
C17 C18 1.509(3) .
C17 H17A 0.9700 .
C17 H17B 0.9700 .
C18 C19 1.385(3) .
C18 C23 1.390(3) .
C19 C20 1.395(3) .
C19 H19A 0.9300 .
C20 C21 1.379(4) .
C20 H20A 0.9300 .
C21 C22 1.388(4) .
C21 H21A 0.9300 .
C22 C23 1.393(3) .
C22 H22A 0.9300 .
C23 H23A 0.9300 .
